data_1525546
loop_
_publ_author_name
'Abrahams, C.T.'
'Gatehouse, B.M.'
'Blackshaw, R.'
'Deacon, G.B.'
'Henkel, G.'
'Sartori, P.'
'Herkelmann, R.'
'Jueschke, R.'
'Philosof, A.'
'Rieland, P.'

_publ_section_title
;
 Barium, potassium, and tris(ethane-1,2-diamine) nickel(II)
 fluoroalkanedisulfonates and the X-ray crystal structures of K2 (O3 S)2 C
 H F, K2 (O3 S)2 C F2, K2 (O3 S)2 (C F2)3 * (H2 O) and (Nien)3 ((O3 S)2 (C
 F2)n) (n=1,3)
;
_journal_name_full 'Zeitschrift fuer Anorganische und Allgemeine Chemie'
_journal_page_first 2012
_journal_page_last 2019
_journal_volume 626
_journal_year 2000
_chemical_formula_sum 'C F2 K2 O6 S2'
_chemical_name_systematic 'K2 ((O3 S)2 C F2)'
_space_group_IT_number 14
_symmetry_space_group_name_Hall '-P 2ybc'
_symmetry_space_group_name_H-M 'P 1 21/c 1'
_cell_angle_alpha 90
_cell_angle_beta 109.94
_cell_angle_gamma 90
_cell_formula_units_Z 4
_cell_length_a 9.929
_cell_length_b 6.048
_cell_length_c 14.519
_cell_volume 819.606
_citation_journal_id_ASTM ZAACAB
_cod_data_source_file Abrahams_ZAACAB_2000_766.cif
_cod_data_source_block C1F2K2O6S2
_cod_original_cell_volume 819.6058
_cod_original_formula_sum 'C1 F2 K2 O6 S2'
_cod_database_code 1525546

loop_
_symmetry_equiv_pos_as_xyz
x,y,z
-x,y+1/2,-z+1/2
-x,-y,-z
x,-y-1/2,z-1/2

loop_
_atom_site_label
_atom_site_type_symbol
_atom_site_fract_x
_atom_site_fract_y
_atom_site_fract_z
_atom_site_occupancy
_atom_site_U_iso_or_equiv
O6 O-2 0.1505 0.3405 0.5574 1 0.0
O5 O-2 0.1646 -0.0217 0.4906 1 0.0
C1 C+4 0.3076 0.3 0.4481 1 0.0
K1 K+1 0.04068 0.72527 0.33479 1 0.0
O4 O-2 0.0299 0.2685 0.3843 1 0.0
S2 S+4 0.14582 0.21264 0.473 1 0.0
F2 F-1 0.3252 0.5201 0.4673 1 0.0
O2 O-2 0.4467 0.2698 0.3249 1 0.0
K2 K+1 0.27861 0.73168 0.65457 1 0.0
F1 F-1 0.4213 0.1962 0.5102 1 0.0
O3 O-2 0.213 0.4402 0.2691 1 0.0
O1 O-2 0.2343 0.0457 0.2939 1 0.0
S1 S+4 0.30126 0.25857 0.32102 1 0.0
